data_7062653
loop_
_publ_author_name
'Wang, Li'
'Chen, Rong-Jian'
'Yan, Jian-Feng'
'Yuan, Yao-Feng'

_publ_section_title
;
 Investigating stimuli-responsive luminescence and aggregation-induced
 emission properties of o-carborane-based luminophores modified with
 phenanthrene or anthracene
;
_journal_issue 34
_journal_name_full 'New Journal of Chemistry'
_journal_page_first 16129
_journal_page_last 16135
_journal_paper_doi 10.1039/D3NJ02815A
_journal_volume 47
_journal_year 2023
_chemical_formula_moiety 'C34 H33 B10 O P'
_chemical_formula_sum 'C34.5 H33.5 B10 Cl1.5 O P'
_chemical_formula_weight 656.36
_space_group_crystal_system triclinic
_space_group_IT_number 2
_space_group_name_Hall '-P 1'
_space_group_name_H-M_alt 'P -1'
_atom_sites_solution_hydrogens geom
_audit_creation_date 2023-07-30
_audit_creation_method
;
Olex2 1.3
(compiled 2020.11.12 svn.r5f609507 for OlexSys, GUI svn.r6408)
;
_audit_update_record
;
2023-07-30 deposited with the CCDC.	2023-08-02 downloaded from the CCDC.
;
_cell_angle_alpha 63.033(3)
_cell_angle_beta 88.703(4)
_cell_angle_gamma 76.711(4)
_cell_formula_units_Z 2
_cell_length_a 11.4493(12)
_cell_length_b 12.8915(14)
_cell_length_c 13.2464(14)
_cell_measurement_reflns_used 9882
_cell_measurement_temperature 296.15
_cell_measurement_theta_max 26.63
_cell_measurement_theta_min 2.25
_cell_volume 1688.4(3)
_computing_cell_refinement 'SAINT V8.38A (Bruker, 2018)'
_computing_data_collection SMART
_computing_data_reduction 'SAINT V8.38A (Bruker, 2018)'
_computing_molecular_graphics 'Olex2 1.3 (Dolomanov et al., 2009)'
_computing_publication_material 'Olex2 1.3 (Dolomanov et al., 2009)'
_computing_structure_refinement 'SHELXL 2018/3 (Sheldrick, 2015)'
_computing_structure_solution 'SHELXT 2018/2 (Sheldrick, 2018)'
_diffrn_ambient_temperature 296.15
_diffrn_measured_fraction_theta_full 0.997
_diffrn_measured_fraction_theta_max 0.995
_diffrn_measurement_device_type 'CCD area detector'
_diffrn_measurement_method 'phi and omega scans'
_diffrn_radiation_type MoK\a
_diffrn_radiation_wavelength 0.71073
_diffrn_reflns_av_R_equivalents 0.0638
_diffrn_reflns_av_unetI/netI 0.0542
_diffrn_reflns_Laue_measured_fraction_full 0.997
_diffrn_reflns_Laue_measured_fraction_max 0.995
_diffrn_reflns_limit_h_max 14
_diffrn_reflns_limit_h_min -14
_diffrn_reflns_limit_k_max 16
_diffrn_reflns_limit_k_min -16
_diffrn_reflns_limit_l_max 16
_diffrn_reflns_limit_l_min -16
_diffrn_reflns_number 36697
_diffrn_reflns_point_group_measured_fraction_full 0.997
_diffrn_reflns_point_group_measured_fraction_max 0.995
_diffrn_reflns_theta_full 25.242
_diffrn_reflns_theta_max 26.369
_diffrn_reflns_theta_min 2.250
_exptl_absorpt_coefficient_mu 0.230
_exptl_absorpt_correction_type none
_exptl_crystal_colour 'clear colourless'
_exptl_crystal_colour_lustre clear
_exptl_crystal_colour_primary colourless
_exptl_crystal_density_diffrn 1.291
_exptl_crystal_description block
_exptl_crystal_F_000 678
_exptl_crystal_size_max 0.12
_exptl_crystal_size_mid 0.11
_exptl_crystal_size_min 0.1
_refine_diff_density_max 0.435
_refine_diff_density_min -0.334
_refine_diff_density_rms 0.046
_refine_ls_extinction_method none
_refine_ls_goodness_of_fit_ref 1.026
_refine_ls_hydrogen_treatment constr
_refine_ls_matrix_type full
_refine_ls_number_parameters 415
_refine_ls_number_reflns 6864
_refine_ls_number_restraints 1
_refine_ls_restrained_S_all 1.026
_refine_ls_R_factor_all 0.0772
_refine_ls_R_factor_gt 0.0518
_refine_ls_shift/su_max 0.001
_refine_ls_shift/su_mean 0.000
_refine_ls_structure_factor_coef Fsqd
_refine_ls_weighting_details 'w=1/[\s^2^(Fo^2^)+(0.0516P)^2^+0.9260P] where P=(Fo^2^+2Fc^2^)/3'
_refine_ls_weighting_scheme calc
_refine_ls_wR_factor_gt 0.1199
_refine_ls_wR_factor_ref 0.1294
_reflns_Friedel_coverage 0.000
_reflns_number_gt 5091
_reflns_number_total 6864
_reflns_threshold_expression 'I > 2\s(I)'
_cod_data_source_file d3nj02815a2.cif
_cod_data_source_block cb-ph-poan_sq
_cod_depositor_comments 'Adding full bibliography for 7062651--7062654.cif.'
_cod_original_formula_sum 'C34.50 H33.50 B10 Cl1.50 O P'
_cod_database_code 7062653
_shelx_shelxl_version_number 2018/3
_shelx_space_group_comment
;
The symmetry employed for this shelxl refinement is uniquely defined
by the following loop, which should always be used as a source of
symmetry information in preference to the above space-group names.
They are only intended as comments.
;
_olex2_refinement_description
;
1. Fixed Uiso
 At 1.2 times of:
  All B(H) groups, All C(H) groups
2. Rigid bond restraints
 C9, C10
 with sigma for 1-2 distances of 0.001 and sigma for 1-3 distances of 0.002
3.a Aromatic/amide H refined with riding coordinates:
 C20(H005), C19(H009), C16(H00B), C5(H00E), C17(H00G), C23(H00I), C1(H00J),
 C33(H00L), C28(H00M), C4(H00N), C30(H00P), C2(H00Q), C24(H00R), C3(H00S),
 C32(H00T), C31(H00U), C26(H00V), C25(H00W), C12(H00X), C8(H00Y), C9(H017),
 C11(H019), C10(H01C)
3.b Boron cage BH refined with riding coordinates:
 B4(H00Z), B1(H010), B5(H011), B3(H012), B6(H014), B2(H015), B7(H016),
 B8(H018), B10(H01A), B9(H01B)
;
_smtbx_masks_special_details
;
A solvent mask was calculated and 58 electrons were 
found in a volume of 186\%A^3^ in 1 void per unit cell. 
This is consistent with the presence of 0.5[CHCl3] per Formula Unit 
which account for 58 electrons per unit cell.
;
_olex2_submission_special_instructions 'No special instructions were received'

loop_
_space_group_symop_operation_xyz
'x, y, z'
'-x, -y, -z'

loop_
_atom_site_label
_atom_site_type_symbol
_atom_site_fract_x
_atom_site_fract_y
_atom_site_fract_z
_atom_site_U_iso_or_equiv
_atom_site_adp_type
_atom_site_occupancy
_atom_site_site_symmetry_order
_atom_site_calc_flag
_atom_site_refinement_flags_posn
_atom_site_refinement_flags_adp
_atom_site_refinement_flags_occupancy
_atom_site_disorder_assembly
_atom_site_disorder_group
P1 P 0.89573(4) 0.39889(5) 0.24853(5) 0.02429(14) Uani 1 1 d . . . . .
O1 O 0.84251(12) 0.49957(12) 0.13718(13) 0.0321(4) Uani 1 1 d . . . . .
C15 C 0.59573(16) 0.39646(17) 0.25460(17) 0.0227(4) Uani 1 1 d . . . . .
C20 C 0.54655(17) 0.40089(18) 0.35041(18) 0.0267(5) Uani 1 1 d . . . . .
H005 H 0.572460 0.336116 0.421978 0.032 Uiso 1 1 calc R U . . .
C14 C 0.68307(16) 0.28310(17) 0.26718(17) 0.0236(4) Uani 1 1 d . . . . .
C22 C 0.20935(18) 0.73160(18) 0.17166(18) 0.0276(5) Uani 1 1 d . . . . .
C21 C 0.32599(18) 0.70726(18) 0.22219(18) 0.0272(5) Uani 1 1 d . . . . .
C19 C 0.45982(18) 0.50035(18) 0.34027(18) 0.0273(5) Uani 1 1 d . . . . .
H009 H 0.428220 0.501631 0.405108 0.033 Uiso 1 1 calc R U . . .
C18 C 0.41934(17) 0.59826(18) 0.23460(17) 0.0254(4) Uani 1 1 d . . . . .
C16 C 0.55526(18) 0.49426(18) 0.14874(18) 0.0281(5) Uani 1 1 d . . . . .
H00B H 0.586875 0.493266 0.083806 0.034 Uiso 1 1 calc R U . . .
C6 C 1.05719(17) 0.34738(17) 0.25109(18) 0.0246(4) Uani 1 1 d . . . . .
C13 C 0.83543(16) 0.26664(17) 0.27600(17) 0.0240(4) Uani 1 1 d . . . . .
C5 C 1.10195(18) 0.37256(18) 0.14562(19) 0.0303(5) Uani 1 1 d . . . . .
H00E H 1.048537 0.408356 0.080453 0.036 Uiso 1 1 calc R U . . .
C29 C 0.26725(19) 0.89127(19) 0.24345(19) 0.0319(5) Uani 1 1 d . . . . .
C17 C 0.46795(18) 0.59339(19) 0.13938(18) 0.0309(5) Uani 1 1 d . . . . .
H00G H 0.441381 0.657978 0.067835 0.037 Uiso 1 1 calc R U . . .
C34 C 0.35506(18) 0.78356(18) 0.26144(18) 0.0290(5) Uani 1 1 d . . . . .
C23 C 0.17048(19) 0.65122(19) 0.14165(19) 0.0312(5) Uani 1 1 d . . . . .
H00I H 0.224977 0.580785 0.151735 0.037 Uiso 1 1 calc R U . . .
C1 C 1.13797(18) 0.29272(19) 0.34756(19) 0.0310(5) Uani 1 1 d . . . . .
H00J H 1.109834 0.274649 0.418566 0.037 Uiso 1 1 calc R U . . .
C27 C 0.12177(19) 0.83973(19) 0.1549(2) 0.0327(5) Uani 1 1 d . . . . .
C33 C 0.47014(19) 0.7614(2) 0.31681(19) 0.0341(5) Uani 1 1 d . . . . .
H00L H 0.529522 0.693300 0.328227 0.041 Uiso 1 1 calc R U . . .
C28 C 0.1542(2) 0.91742(19) 0.1888(2) 0.0361(5) Uani 1 1 d . . . . .
H00M H 0.098778 0.988834 0.174541 0.043 Uiso 1 1 calc R U . . .
C4 C 1.2253(2) 0.3448(2) 0.1368(2) 0.0371(5) Uani 1 1 d . . . . .
H00N H 1.254413 0.361889 0.066304 0.045 Uiso 1 1 calc R U . . .
C7 C 0.86785(18) 0.4327(2) 0.3659(2) 0.0350(5) Uani 1 1 d . . . . .
C30 C 0.2981(2) 0.9694(2) 0.2820(2) 0.0399(6) Uani 1 1 d . . . . .
H00P H 0.241621 1.039381 0.270117 0.048 Uiso 1 1 calc R U . . .
C2 C 1.26108(19) 0.2650(2) 0.3380(2) 0.0389(6) Uani 1 1 d . . . . .
H00Q H 1.314962 0.227883 0.402955 0.047 Uiso 1 1 calc R U . . .
C24 C 0.0556(2) 0.6753(2) 0.0986(2) 0.0377(5) Uani 1 1 d . . . . .
H00R H 0.032340 0.620479 0.080863 0.045 Uiso 1 1 calc R U . . .
C3 C 1.30386(19) 0.2917(2) 0.2339(2) 0.0418(6) Uani 1 1 d . . . . .
H00S H 1.386520 0.273827 0.228651 0.050 Uiso 1 1 calc R U . . .
C32 C 0.4944(2) 0.8375(2) 0.3530(2) 0.0412(6) Uani 1 1 d . . . . .
H00T H 0.569578 0.819869 0.390303 0.049 Uiso 1 1 calc R U . . .
C31 C 0.4077(2) 0.9436(2) 0.3352(2) 0.0445(6) Uani 1 1 d . . . . .
H00U H 0.426272 0.995230 0.360212 0.053 Uiso 1 1 calc R U . . .
C26 C 0.0028(2) 0.8613(2) 0.1077(2) 0.0425(6) Uani 1 1 d . . . . .
H00V H -0.053768 0.931338 0.095474 0.051 Uiso 1 1 calc R U . . .
C25 C -0.0296(2) 0.7823(2) 0.0803(2) 0.0452(6) Uani 1 1 d . . . . .
H00W H -0.107737 0.798120 0.049547 0.054 Uiso 1 1 calc R U . . .
C12 C 0.9035(2) 0.3506(3) 0.4798(2) 0.0436(6) Uani 1 1 d . . . . .
H00X H 0.937514 0.270311 0.499550 0.052 Uiso 1 1 calc R U . . .
C8 C 0.8162(2) 0.5527(2) 0.3359(3) 0.0477(7) Uani 1 1 d . . . . .
H00Y H 0.792268 0.608485 0.260187 0.057 Uiso 1 1 calc R U . . .
B4 B 0.6504(2) 0.1485(2) 0.3528(2) 0.0297(5) Uani 1 1 d . . . . .
H00Z H 0.567511 0.139896 0.396313 0.036 Uiso 1 1 calc R U . . .
B1 B 0.9045(2) 0.1759(2) 0.2183(2) 0.0285(5) Uani 1 1 d . . . . .
H010 H 0.987121 0.185134 0.174543 0.034 Uiso 1 1 calc R U . . .
B5 B 0.6480(2) 0.2037(2) 0.2033(2) 0.0282(5) Uani 1 1 d . . . . .
H011 H 0.563453 0.231039 0.149837 0.034 Uiso 1 1 calc R U . . .
B3 B 0.7677(2) 0.1929(2) 0.3981(2) 0.0288(5) Uani 1 1 d . . . . .
H012 H 0.761100 0.214551 0.469639 0.035 Uiso 1 1 calc R U . . .
B6 B 0.76316(19) 0.2816(2) 0.1548(2) 0.0253(5) Uani 1 1 d . . . . .
H014 H 0.753583 0.360326 0.070806 0.030 Uiso 1 1 calc R U . . .
B2 B 0.9071(2) 0.1223(2) 0.3679(2) 0.0326(6) Uani 1 1 d . . . . .
H015 H 0.991316 0.097189 0.420979 0.039 Uiso 1 1 calc R U . . .
B7 B 0.7879(2) 0.1334(2) 0.1730(2) 0.0323(6) Uani 1 1 d . . . . .
H016 H 0.794745 0.114406 0.099747 0.039 Uiso 1 1 calc R U . . .
C9 C 0.8007(2) 0.5883(3) 0.4233(3) 0.0631(7) Uani 1 1 d . U . . .
H017 H 0.766150 0.667915 0.405651 0.076 Uiso 1 1 calc R U . . .
B8 B 0.8760(2) 0.0337(2) 0.3059(3) 0.0376(6) Uani 1 1 d . . . . .
H018 H 0.939709 -0.050573 0.319383 0.045 Uiso 1 1 calc R U . . .
C11 C 0.8891(3) 0.3868(3) 0.5638(3) 0.0606(8) Uani 1 1 d . . . . .
H019 H 0.914552 0.331710 0.639384 0.073 Uiso 1 1 calc R U . . .
B10 B 0.7175(2) 0.0506(2) 0.2958(3) 0.0368(6) Uani 1 1 d . . . . .
H01A H 0.678701 -0.022506 0.302274 0.044 Uiso 1 1 calc R U . . .
B9 B 0.7910(2) 0.0450(2) 0.4164(2) 0.0365(6) Uani 1 1 d . . . . .
H01B H 0.799778 -0.031739 0.501617 0.044 Uiso 1 1 calc R U . . .
C10 C 0.8375(3) 0.5035(4) 0.5348(3) 0.0697(9) Uani 1 1 d . U . . .
H01C H 0.826597 0.527106 0.591787 0.084 Uiso 1 1 calc R U . . .

loop_
_atom_site_aniso_label
_atom_site_aniso_U_11
_atom_site_aniso_U_22
_atom_site_aniso_U_33
_atom_site_aniso_U_23
_atom_site_aniso_U_13
_atom_site_aniso_U_12
P1 0.0179(3) 0.0222(3) 0.0292(3) -0.0096(2) -0.0013(2) -0.0031(2)
O1 0.0272(7) 0.0221(7) 0.0383(9) -0.0072(7) -0.0070(7) -0.0036(6)
C15 0.0152(9) 0.0217(10) 0.0277(11) -0.0096(9) -0.0023(8) -0.0016(8)
C20 0.0239(10) 0.0257(11) 0.0250(11) -0.0082(9) 0.0002(9) -0.0036(8)
C14 0.0159(9) 0.0243(10) 0.0268(11) -0.0091(9) -0.0004(8) -0.0034(8)
C22 0.0252(10) 0.0259(11) 0.0301(12) -0.0133(10) 0.0042(9) -0.0024(8)
C21 0.0266(10) 0.0238(10) 0.0299(12) -0.0125(10) 0.0062(9) -0.0040(8)
C19 0.0248(10) 0.0315(11) 0.0275(12) -0.0155(10) 0.0060(9) -0.0063(9)
C18 0.0210(10) 0.0255(10) 0.0300(12) -0.0137(10) 0.0004(9) -0.0042(8)
C16 0.0254(10) 0.0285(11) 0.0237(11) -0.0098(10) 0.0019(9) 0.0003(9)
C6 0.0188(9) 0.0192(10) 0.0312(12) -0.0076(9) 0.0004(8) -0.0051(8)
C13 0.0158(9) 0.0228(10) 0.0274(11) -0.0076(9) -0.0012(8) -0.0020(8)
C5 0.0274(11) 0.0262(11) 0.0303(12) -0.0074(10) -0.0008(9) -0.0054(9)
C29 0.0345(12) 0.0281(11) 0.0364(13) -0.0169(10) 0.0102(10) -0.0096(9)
C17 0.0286(11) 0.0272(11) 0.0257(12) -0.0068(10) -0.0021(9) 0.0022(9)
C34 0.0267(11) 0.0287(11) 0.0325(12) -0.0142(10) 0.0091(9) -0.0091(9)
C23 0.0308(11) 0.0265(11) 0.0352(13) -0.0160(10) 0.0005(10) -0.0014(9)
C1 0.0250(10) 0.0332(12) 0.0310(12) -0.0118(10) -0.0013(9) -0.0064(9)
C27 0.0278(11) 0.0276(11) 0.0418(14) -0.0182(11) 0.0054(10) -0.0003(9)
C33 0.0316(12) 0.0302(11) 0.0386(13) -0.0133(11) 0.0035(10) -0.0095(9)
C28 0.0308(12) 0.0278(11) 0.0501(15) -0.0212(11) 0.0102(11) -0.0016(9)
C4 0.0312(12) 0.0350(12) 0.0415(14) -0.0147(11) 0.0132(11) -0.0087(10)
C7 0.0206(10) 0.0487(14) 0.0485(15) -0.0297(13) 0.0088(10) -0.0167(10)
C30 0.0467(14) 0.0312(12) 0.0483(15) -0.0229(12) 0.0149(12) -0.0128(11)
C2 0.0232(11) 0.0393(13) 0.0448(15) -0.0137(12) -0.0096(10) -0.0018(10)
C24 0.0364(12) 0.0336(12) 0.0437(14) -0.0187(11) -0.0034(11) -0.0071(10)
C3 0.0194(11) 0.0393(13) 0.0601(17) -0.0180(13) 0.0059(11) -0.0057(10)
C32 0.0409(13) 0.0381(13) 0.0439(15) -0.0143(12) -0.0009(11) -0.0177(11)
C31 0.0583(16) 0.0387(14) 0.0476(16) -0.0240(13) 0.0088(13) -0.0238(12)
C26 0.0276(12) 0.0335(12) 0.0605(17) -0.0215(12) -0.0025(11) 0.0035(10)
C25 0.0288(12) 0.0399(14) 0.0599(17) -0.0206(13) -0.0084(11) 0.0003(10)
C12 0.0322(12) 0.0700(17) 0.0392(15) -0.0290(14) 0.0127(11) -0.0242(12)
C8 0.0262(12) 0.0550(16) 0.081(2) -0.0471(16) 0.0071(12) -0.0109(11)
B4 0.0199(11) 0.0243(12) 0.0364(15) -0.0065(11) 0.0016(10) -0.0062(9)
B1 0.0193(11) 0.0207(11) 0.0429(15) -0.0140(11) 0.0024(10) -0.0013(9)
B5 0.0217(11) 0.0280(12) 0.0367(14) -0.0161(12) 0.0013(10) -0.0068(9)
B3 0.0181(11) 0.0264(12) 0.0300(14) -0.0036(11) -0.0016(10) -0.0040(9)
B6 0.0187(11) 0.0248(12) 0.0328(14) -0.0145(11) 0.0029(10) -0.0035(9)
B2 0.0176(11) 0.0209(12) 0.0421(16) -0.0021(11) -0.0010(11) 0.0003(9)
B7 0.0233(12) 0.0273(12) 0.0499(17) -0.0208(12) 0.0088(11) -0.0066(10)
C9 0.0362(14) 0.079(2) 0.1091(19) -0.0702(17) 0.0178(15) -0.0210(14)
B8 0.0231(12) 0.0218(12) 0.0617(19) -0.0155(13) 0.0088(12) -0.0028(10)
C11 0.0508(17) 0.106(3) 0.0519(18) -0.0483(19) 0.0239(14) -0.0436(18)
B10 0.0240(12) 0.0248(12) 0.0595(19) -0.0174(13) 0.0079(12) -0.0071(10)
B9 0.0214(12) 0.0237(12) 0.0480(17) -0.0034(12) 0.0012(11) -0.0037(10)
C10 0.0490(17) 0.122(3) 0.0876(18) -0.0801(18) 0.0346(15) -0.0447(19)

loop_
_atom_type_symbol
_atom_type_description
_atom_type_scat_dispersion_real
_atom_type_scat_dispersion_imag
_atom_type_scat_source
C C 0.0033 0.0016 'International Tables Vol C Tables 4.2.6.8 and 6.1.1.4'
H H 0.0000 0.0000 'International Tables Vol C Tables 4.2.6.8 and 6.1.1.4'
B B 0.0013 0.0007 'International Tables Vol C Tables 4.2.6.8 and 6.1.1.4'
Cl Cl 0.1484 0.1585 'International Tables Vol C Tables 4.2.6.8 and 6.1.1.4'
O O 0.0106 0.0060 'International Tables Vol C Tables 4.2.6.8 and 6.1.1.4'
P P 0.1023 0.0942 'International Tables Vol C Tables 4.2.6.8 and 6.1.1.4'

loop_
_geom_angle_atom_site_label_1
_geom_angle_atom_site_label_2
_geom_angle_atom_site_label_3
_geom_angle
_geom_angle_site_symmetry_1
_geom_angle_site_symmetry_3
_geom_angle_publ_flag
O1 P1 C6 111.82(9) . . ?
O1 P1 C13 109.62(8) . . ?
O1 P1 C7 113.94(10) . . ?
C6 P1 C13 104.96(9) . . ?
C7 P1 C6 107.69(10) . . ?
C7 P1 C13 108.38(10) . . ?
C20 C15 C14 119.66(17) . . ?
C16 C15 C20 118.40(18) . . ?
C16 C15 C14 121.75(18) . . ?
C15 C20 H005 119.6 . . ?
C19 C20 C15 120.86(19) . . ?
C19 C20 H005 119.6 . . ?
C15 C14 C13 121.70(15) . . ?
C15 C14 B4 118.13(16) . . ?
C15 C14 B5 120.70(15) . . ?
C15 C14 B3 116.48(17) . . ?
C15 C14 B6 120.74(16) . . ?
C13 C14 B4 109.72(14) . . ?
C13 C14 B3 60.40(12) . . ?
C13 C14 B6 60.43(12) . . ?
B4 C14 B3 62.31(13) . . ?
B4 C14 B6 113.09(16) . . ?
B5 C14 C13 109.65(15) . . ?
B5 C14 B4 62.47(14) . . ?
B5 C14 B3 113.37(16) . . ?
B5 C14 B6 62.03(13) . . ?
B6 C14 B3 112.31(15) . . ?
C21 C22 C23 123.20(18) . . ?
C21 C22 C27 119.17(19) . . ?
C23 C22 C27 117.53(19) . . ?
C22 C21 C18 119.48(18) . . ?
C34 C21 C22 120.60(18) . . ?
C34 C21 C18 119.92(18) . . ?
C20 C19 H009 119.6 . . ?
C20 C19 C18 120.85(19) . . ?
C18 C19 H009 119.6 . . ?
C19 C18 C21 121.53(18) . . ?
C19 C18 C17 118.18(18) . . ?
C17 C18 C21 120.29(18) . . ?
C15 C16 H00B 119.8 . . ?
C17 C16 C15 120.3(2) . . ?
C17 C16 H00B 119.8 . . ?
C5 C6 P1 116.07(15) . . ?
C1 C6 P1 124.99(16) . . ?
C1 C6 C5 118.82(18) . . ?
C14 C13 P1 119.35(12) . . ?
C14 C13 B1 110.28(15) . . ?
C14 C13 B3 60.70(12) . . ?
C14 C13 B6 60.57(12) . . ?
B1 C13 P1 117.22(13) . . ?
B1 C13 B3 113.53(16) . . ?
B1 C13 B6 62.44(13) . . ?
B3 C13 P1 122.97(14) . . ?
B6 C13 P1 112.59(13) . . ?
B6 C13 B3 112.68(15) . . ?
B2 C13 P1 123.62(13) . . ?
B2 C13 C14 110.43(15) . . ?
B2 C13 B1 62.65(14) . . ?
B2 C13 B3 62.31(13) . . ?
B2 C13 B6 113.84(16) . . ?
C6 C5 H00E 119.6 . . ?
C4 C5 C6 120.9(2) . . ?
C4 C5 H00E 119.6 . . ?
C28 C29 C34 119.43(19) . . ?
C28 C29 C30 121.4(2) . . ?
C30 C29 C34 119.2(2) . . ?
C18 C17 H00G 119.3 . . ?
C16 C17 C18 121.4(2) . . ?
C16 C17 H00G 119.3 . . ?
C21 C34 C29 119.51(19) . . ?
C21 C34 C33 123.14(19) . . ?
C33 C34 C29 117.33(19) . . ?
C22 C23 H00I 119.3 . . ?
C24 C23 C22 121.30(19) . . ?
C24 C23 H00I 119.3 . . ?
C6 C1 H00J 120.0 . . ?
C6 C1 C2 119.9(2) . . ?
C2 C1 H00J 120.0 . . ?
C28 C27 C22 119.4(2) . . ?
C28 C27 C26 121.85(19) . . ?
C26 C27 C22 118.7(2) . . ?
C34 C33 H00L 119.4 . . ?
C32 C33 C34 121.2(2) . . ?
C32 C33 H00L 119.4 . . ?
C29 C28 H00M 119.1 . . ?
C27 C28 C29 121.76(19) . . ?
C27 C28 H00M 119.1 . . ?
C5 C4 H00N 120.4 . . ?
C3 C4 C5 119.2(2) . . ?
C3 C4 H00N 120.4 . . ?
C12 C7 P1 124.69(19) . . ?
C8 C7 P1 115.2(2) . . ?
C8 C7 C12 119.8(2) . . ?
C29 C30 H00P 119.4 . . ?
C31 C30 C29 121.2(2) . . ?
C31 C30 H00P 119.4 . . ?
C1 C2 H00Q 119.7 . . ?
C3 C2 C1 120.7(2) . . ?
C3 C2 H00Q 119.7 . . ?
C23 C24 H00R 119.4 . . ?
C23 C24 C25 121.1(2) . . ?
C25 C24 H00R 119.4 . . ?
C4 C3 H00S 119.7 . . ?
C2 C3 C4 120.5(2) . . ?
C2 C3 H00S 119.7 . . ?
C33 C32 H00T 119.3 . . ?
C33 C32 C31 121.4(2) . . ?
C31 C32 H00T 119.3 . . ?
C30 C31 C32 119.6(2) . . ?
C30 C31 H00U 120.2 . . ?
C32 C31 H00U 120.2 . . ?
C27 C26 H00V 119.3 . . ?
C25 C26 C27 121.5(2) . . ?
C25 C26 H00V 119.3 . . ?
C24 C25 H00W 120.1 . . ?
C26 C25 C24 119.8(2) . . ?
C26 C25 H00W 120.1 . . ?
C7 C12 H00X 119.5 . . ?
C11 C12 C7 121.0(3) . . ?
C11 C12 H00X 119.5 . . ?
C7 C8 H00Y 120.7 . . ?
C7 C8 C9 118.6(3) . . ?
C9 C8 H00Y 120.7 . . ?
C14 B4 H00Z 123.9 . . ?
C14 B4 B5 58.64(13) . . ?
C14 B4 B3 59.61(12) . . ?
C14 B4 B10 105.64(17) . . ?
C14 B4 B9 105.81(16) . . ?
B5 B4 H00Z 121.5 . . ?
B5 B4 B3 108.08(17) . . ?
B5 B4 B10 60.13(15) . . ?
B3 B4 H00Z 121.5 . . ?
B10 B4 H00Z 122.0 . . ?
B10 B4 B3 108.07(17) . . ?
B9 B4 H00Z 122.0 . . ?
B9 B4 B5 108.40(18) . . ?
B9 B4 B3 59.49(13) . . ?
B9 B4 B10 60.52(15) . . ?
C13 B1 H010 124.2 . . ?
C13 B1 B6 59.34(12) . . ?
C13 B1 B2 58.44(13) . . ?
C13 B1 B7 105.83(16) . . ?
C13 B1 B8 105.30(18) . . ?
B6 B1 H010 121.6 . . ?
B2 B1 H010 121.5 . . ?
B2 B1 B6 107.89(17) . . ?
B7 B1 H010 121.7 . . ?
B7 B1 B6 59.74(13) . . ?
B7 B1 B2 108.74(17) . . ?
B7 B1 B8 60.74(14) . . ?
B8 B1 H010 122.0 . . ?
B8 B1 B6 108.15(16) . . ?
B8 B1 B2 60.12(15) . . ?
C14 B5 B4 58.89(13) . . ?
C14 B5 H011 123.7 . . ?
C14 B5 B6 59.77(12) . . ?
C14 B5 B7 105.97(16) . . ?
C14 B5 B10 105.70(17) . . ?
B4 B5 H011 121.5 . . ?
B4 B5 B6 108.37(16) . . ?
B4 B5 B7 108.18(17) . . ?
B4 B5 B10 59.95(15) . . ?
B6 B5 H011 121.4 . . ?
B6 B5 B7 59.61(13) . . ?
B6 B5 B10 108.05(16) . . ?
B7 B5 H011 122.1 . . ?
B10 B5 H011 122.2 . . ?
B10 B5 B7 60.27(14) . . ?
C14 B3 B4 58.09(12) . . ?
C14 B3 H012 123.8 . . ?
C14 B3 B2 105.58(17) . . ?
C14 B3 B9 104.90(18) . . ?
C13 B3 C14 58.90(12) . . ?
C13 B3 B4 105.20(17) . . ?
C13 B3 H012 124.1 . . ?
C13 B3 B2 58.01(12) . . ?
C13 B3 B9 104.80(18) . . ?
B4 B3 H012 122.4 . . ?
B2 B3 B4 107.81(18) . . ?
B2 B3 H012 122.1 . . ?
B9 B3 B4 59.84(13) . . ?
B9 B3 H012 123.0 . . ?
B9 B3 B2 60.22(14) . . ?
C14 B6 B1 105.69(16) . . ?
C14 B6 B5 58.20(12) . . ?
C14 B6 H014 123.6 . . ?
C14 B6 B7 105.43(16) . . ?
C13 B6 C14 59.00(12) . . ?
C13 B6 B1 58.23(12) . . ?
C13 B6 B5 105.50(17) . . ?
C13 B6 H014 123.9 . . ?
C13 B6 B7 104.81(16) . . ?
B1 B6 H014 122.4 . . ?
B5 B6 B1 107.76(16) . . ?
B5 B6 H014 122.1 . . ?
B7 B6 B1 59.54(13) . . ?
B7 B6 B5 60.47(13) . . ?
B7 B6 H014 122.9 . . ?
C13 B2 B1 58.92(13) . . ?
C13 B2 B3 59.68(12) . . ?
C13 B2 H015 123.8 . . ?
C13 B2 B8 105.44(18) . . ?
C13 B2 B9 105.51(15) . . ?
B1 B2 B3 108.38(16) . . ?
B1 B2 H015 121.5 . . ?
B1 B2 B8 59.83(15) . . ?
B1 B2 B9 107.86(18) . . ?
B3 B2 H015 121.4 . . ?
B8 B2 B3 107.92(17) . . ?
B8 B2 H015 122.3 . . ?
B8 B2 B9 60.12(15) . . ?
B9 B2 B3 59.48(14) . . ?
B9 B2 H015 122.4 . . ?
B1 B7 B5 108.26(17) . . ?
B1 B7 B6 60.73(13) . . ?
B1 B7 H016 121.4 . . ?
B1 B7 B8 59.84(14) . . ?
B1 B7 B10 107.73(19) . . ?
B5 B7 H016 121.9 . . ?
B5 B7 B8 107.42(19) . . ?
B5 B7 B10 59.67(14) . . ?
B6 B7 B5 59.92(13) . . ?
B6 B7 H016 121.4 . . ?
B6 B7 B8 108.22(18) . . ?
B6 B7 B10 107.81(18) . . ?
B8 B7 H016 122.0 . . ?
B10 B7 H016 122.1 . . ?
B10 B7 B8 59.62(14) . . ?
C8 C9 H017 120.3 . . ?
C10 C9 C8 119.4(3) . . ?
C10 C9 H017 120.3 . . ?
B1 B8 B2 60.06(14) . . ?
B1 B8 B7 59.43(14) . . ?
B1 B8 H018 122.0 . . ?
B1 B8 B10 107.84(17) . . ?
B1 B8 B9 107.91(18) . . ?
B2 B8 B7 107.64(17) . . ?
B2 B8 H018 121.7 . . ?
B2 B8 B10 108.21(18) . . ?
B2 B8 B9 59.95(15) . . ?
B7 B8 H018 122.0 . . ?
B10 B8 B7 60.17(15) . . ?
B10 B8 H018 121.5 . . ?
B10 B8 B9 60.26(15) . . ?
B9 B8 B7 108.05(17) . . ?
B9 B8 H018 121.6 . . ?
C12 C11 H019 120.4 . . ?
C10 C11 C12 119.3(3) . . ?
C10 C11 H019 120.4 . . ?
B4 B10 B5 59.92(14) . . ?
B4 B10 B7 107.99(17) . . ?
B4 B10 B8 107.97(18) . . ?
B4 B10 H01A 121.8 . . ?
B4 B10 B9 59.67(14) . . ?
B5 B10 B7 60.06(14) . . ?
B5 B10 B8 108.20(17) . . ?
B5 B10 H01A 121.8 . . ?
B5 B10 B9 107.55(17) . . ?
B7 B10 H01A 121.6 . . ?
B8 B10 B7 60.21(15) . . ?
B8 B10 H01A 121.5 . . ?
B8 B10 B9 59.96(15) . . ?
B9 B10 B7 107.85(17) . . ?
B9 B10 H01A 122.1 . . ?
B4 B9 B2 108.52(17) . . ?
B4 B9 B8 107.94(19) . . ?
B4 B9 B10 59.81(14) . . ?
B4 B9 H01B 121.5 . . ?
B3 B9 B4 60.67(13) . . ?
B3 B9 B2 60.29(13) . . ?
B3 B9 B8 108.42(18) . . ?
B3 B9 B10 108.44(17) . . ?
B3 B9 H01B 121.1 . . ?
B2 B9 B8 59.93(15) . . ?
B2 B9 B10 107.81(19) . . ?
B2 B9 H01B 121.6 . . ?
B8 B9 B10 59.78(15) . . ?
B8 B9 H01B 121.8 . . ?
B10 B9 H01B 121.9 . . ?
C9 C10 H01C 119.0 . . ?
C11 C10 C9 122.0(3) . . ?
C11 C10 H01C 119.0 . . ?

loop_
_geom_bond_atom_site_label_1
_geom_bond_atom_site_label_2
_geom_bond_distance
_geom_bond_site_symmetry_2
_geom_bond_publ_flag
P1 O1 1.4739(15) . ?
P1 C6 1.8103(19) . ?
P1 C13 1.866(2) . ?
P1 C7 1.799(2) . ?
C15 C20 1.396(3) . ?
C15 C14 1.509(3) . ?
C15 C16 1.389(3) . ?
C20 H005 0.9300 . ?
C20 C19 1.383(3) . ?
C14 C13 1.708(3) . ?
C14 B4 1.712(3) . ?
C14 B5 1.708(3) . ?
C14 B3 1.740(3) . ?
C14 B6 1.736(3) . ?
C22 C21 1.410(3) . ?
C22 C23 1.422(3) . ?
C22 C27 1.444(3) . ?
C21 C18 1.501(3) . ?
C21 C34 1.404(3) . ?
C19 H009 0.9300 . ?
C19 C18 1.387(3) . ?
C18 C17 1.389(3) . ?
C16 H00B 0.9300 . ?
C16 C17 1.387(3) . ?
C6 C5 1.397(3) . ?
C6 C1 1.386(3) . ?
C13 B1 1.713(3) . ?
C13 B3 1.735(3) . ?
C13 B6 1.733(3) . ?
C13 B2 1.704(3) . ?
C5 H00E 0.9300 . ?
C5 C4 1.391(3) . ?
C29 C34 1.437(3) . ?
C29 C28 1.391(3) . ?
C29 C30 1.428(3) . ?
C17 H00G 0.9300 . ?
C34 C33 1.427(3) . ?
C23 H00I 0.9300 . ?
C23 C24 1.356(3) . ?
C1 H00J 0.9300 . ?
C1 C2 1.390(3) . ?
C27 C28 1.389(3) . ?
C27 C26 1.425(3) . ?
C33 H00L 0.9300 . ?
C33 C32 1.352(3) . ?
C28 H00M 0.9300 . ?
C4 H00N 0.9300 . ?
C4 C3 1.380(3) . ?
C7 C12 1.395(3) . ?
C7 C8 1.390(3) . ?
C30 H00P 0.9300 . ?
C30 C31 1.348(3) . ?
C2 H00Q 0.9300 . ?
C2 C3 1.370(3) . ?
C24 H00R 0.9300 . ?
C24 C25 1.415(3) . ?
C3 H00S 0.9300 . ?
C32 H00T 0.9300 . ?
C32 C31 1.416(3) . ?
C31 H00U 0.9300 . ?
C26 H00V 0.9300 . ?
C26 C25 1.349(3) . ?
C25 H00W 0.9300 . ?
C12 H00X 0.9300 . ?
C12 C11 1.382(4) . ?
C8 H00Y 0.9300 . ?
C8 C9 1.421(4) . ?
B4 H00Z 1.1000 . ?
B4 B5 1.773(4) . ?
B4 B3 1.786(3) . ?
B4 B10 1.774(4) . ?
B4 B9 1.771(3) . ?
B1 H010 1.1000 . ?
B1 B6 1.786(3) . ?
B1 B2 1.777(4) . ?
B1 B7 1.765(3) . ?
B1 B8 1.773(3) . ?
B5 H011 1.1000 . ?
B5 B6 1.774(3) . ?
B5 B7 1.784(3) . ?
B5 B10 1.777(3) . ?
B3 H012 1.1000 . ?
B3 B2 1.779(3) . ?
B3 B9 1.765(3) . ?
B6 H014 1.1000 . ?
B6 B7 1.769(3) . ?
B2 H015 1.1000 . ?
B2 B8 1.778(4) . ?
B2 B9 1.778(3) . ?
B7 H016 1.1000 . ?
B7 B8 1.789(4) . ?
B7 B10 1.788(4) . ?
C9 H017 0.9300 . ?
C9 C10 1.381(5) . ?
B8 H018 1.1000 . ?
B8 B10 1.778(3) . ?
B8 B9 1.781(4) . ?
C11 H019 0.9300 . ?
C11 C10 1.355(5) . ?
B10 H01A 1.1000 . ?
B10 B9 1.787(4) . ?
B9 H01B 1.1000 . ?
C10 H01C 0.9300 . ?

loop_
_geom_torsion_atom_site_label_1
_geom_torsion_atom_site_label_2
_geom_torsion_atom_site_label_3
_geom_torsion_atom_site_label_4
_geom_torsion
_geom_torsion_site_symmetry_1
_geom_torsion_site_symmetry_2
_geom_torsion_site_symmetry_3
_geom_torsion_site_symmetry_4
_geom_torsion_publ_flag
P1 C6 C5 C4 175.35(16) . . . . ?
P1 C6 C1 C2 -175.18(16) . . . . ?
P1 C13 B1 B6 -102.64(16) . . . . ?
P1 C13 B1 B2 115.79(16) . . . . ?
P1 C13 B1 B7 -141.64(15) . . . . ?
P1 C13 B1 B8 155.05(14) . . . . ?
P1 C13 B3 C14 107.82(16) . . . . ?
P1 C13 B3 B4 144.34(14) . . . . ?
P1 C13 B3 B2 -113.89(17) . . . . ?
P1 C13 B3 B9 -153.48(14) . . . . ?
P1 C13 B6 C14 -112.02(14) . . . . ?
P1 C13 B6 B1 109.97(15) . . . . ?
P1 C13 B6 B5 -148.46(13) . . . . ?
P1 C13 B6 B7 148.66(13) . . . . ?
P1 C13 B2 B1 -105.92(18) . . . . ?
P1 C13 B2 B3 112.90(18) . . . . ?
P1 C13 B2 B8 -145.08(15) . . . . ?
P1 C13 B2 B9 152.29(16) . . . . ?
P1 C7 C12 C11 173.53(18) . . . . ?
P1 C7 C8 C9 -174.80(17) . . . . ?
O1 P1 C6 C5 -23.39(18) . . . . ?
O1 P1 C6 C1 152.44(17) . . . . ?
O1 P1 C13 C14 -53.69(17) . . . . ?
O1 P1 C13 B1 83.73(15) . . . . ?
O1 P1 C13 B3 -125.97(15) . . . . ?
O1 P1 C13 B6 14.19(15) . . . . ?
O1 P1 C13 B2 157.55(16) . . . . ?
O1 P1 C7 C12 176.62(17) . . . . ?
O1 P1 C7 C8 -9.14(19) . . . . ?
C15 C20 C19 C18 0.1(3) . . . . ?
C15 C14 C13 P1 -9.0(2) . . . . ?
C15 C14 C13 B1 -149.11(18) . . . . ?
C15 C14 C13 B3 104.6(2) . . . . ?
C15 C14 C13 B6 -109.9(2) . . . . ?
C15 C14 C13 B2 143.54(19) . . . . ?
C15 C14 B4 B5 111.97(19) . . . . ?
C15 C14 B4 B3 -106.88(19) . . . . ?
C15 C14 B4 B10 151.04(17) . . . . ?
C15 C14 B4 B9 -145.82(18) . . . . ?
C15 C14 B5 B4 -108.0(2) . . . . ?
C15 C14 B5 B6 111.0(2) . . . . ?
C15 C14 B5 B7 150.09(18) . . . . ?
C15 C14 B5 B10 -146.99(18) . . . . ?
C15 C14 B3 C13 -113.10(18) . . . . ?
C15 C14 B3 B4 109.48(19) . . . . ?
C15 C14 B3 B2 -148.96(17) . . . . ?
C15 C14 B3 B9 148.38(17) . . . . ?
C15 C14 B6 C13 111.44(18) . . . . ?
C15 C14 B6 B1 147.65(16) . . . . ?
C15 C14 B6 B5 -110.90(19) . . . . ?
C15 C14 B6 B7 -150.31(17) . . . . ?
C15 C16 C17 C18 0.4(3) . . . . ?
C20 C15 C14 C13 -98.0(2) . . . . ?
C20 C15 C14 B4 43.2(2) . . . . ?
C20 C15 C14 B5 116.3(2) . . . . ?
C20 C15 C14 B3 -27.9(2) . . . . ?
C20 C15 C14 B6 -170.10(17) . . . . ?
C20 C15 C16 C17 -0.1(3) . . . . ?
C20 C19 C18 C21 -179.52(18) . . . . ?
C20 C19 C18 C17 0.3(3) . . . . ?
C14 C15 C20 C19 -175.29(18) . . . . ?
C14 C15 C16 C17 174.94(18) . . . . ?
C14 C13 B1 B6 38.40(15) . . . . ?
C14 C13 B1 B2 -103.17(17) . . . . ?
C14 C13 B1 B7 -0.6(2) . . . . ?
C14 C13 B1 B8 -63.9(2) . . . . ?
C14 C13 B3 B4 36.52(14) . . . . ?
C14 C13 B3 B2 138.29(17) . . . . ?
C14 C13 B3 B9 98.70(17) . . . . ?
C14 C13 B6 B1 -138.01(16) . . . . ?
C14 C13 B6 B5 -36.44(14) . . . . ?
C14 C13 B6 B7 -99.33(16) . . . . ?
C14 C13 B2 B1 102.92(17) . . . . ?
C14 C13 B2 B3 -38.26(16) . . . . ?
C14 C13 B2 B8 63.8(2) . . . . ?
C14 C13 B2 B9 1.1(2) . . . . ?
C14 B4 B5 B6 34.92(14) . . . . ?
C14 B4 B5 B7 98.05(17) . . . . ?
C14 B4 B5 B10 135.58(16) . . . . ?
C14 B4 B3 C13 -36.89(14) . . . . ?
C14 B4 B3 B2 -97.60(18) . . . . ?
C14 B4 B3 B9 -135.42(19) . . . . ?
C14 B4 B10 B5 -38.36(14) . . . . ?
C14 B4 B10 B7 -1.0(2) . . . . ?
C14 B4 B10 B8 62.7(2) . . . . ?
C14 B4 B10 B9 99.60(17) . . . . ?
C14 B4 B9 B3 38.99(16) . . . . ?
C14 B4 B9 B2 1.0(2) . . . . ?
C14 B4 B9 B8 -62.5(2) . . . . ?
C14 B4 B9 B10 -99.31(19) . . . . ?
C14 B5 B6 C13 36.80(14) . . . . ?
C14 B5 B6 B1 97.79(17) . . . . ?
C14 B5 B6 B7 135.30(17) . . . . ?
C14 B5 B7 B1 -1.0(2) . . . . ?
C14 B5 B7 B6 -39.20(16) . . . . ?
C14 B5 B7 B8 62.2(2) . . . . ?
C14 B5 B7 B10 99.25(18) . . . . ?
C14 B5 B10 B4 38.50(15) . . . . ?
C14 B5 B10 B7 -99.70(18) . . . . ?
C14 B5 B10 B8 -62.2(2) . . . . ?
C14 B5 B10 B9 1.2(2) . . . . ?
C14 B3 B2 C13 36.26(14) . . . . ?
C14 B3 B2 B1 1.8(2) . . . . ?
C14 B3 B2 B8 -61.5(2) . . . . ?
C14 B3 B2 B9 -98.52(18) . . . . ?
C14 B3 B9 B4 -38.07(15) . . . . ?
C14 B3 B9 B2 99.66(18) . . . . ?
C14 B3 B9 B8 62.6(2) . . . . ?
C14 B3 B9 B10 -0.8(2) . . . . ?
C14 B6 B7 B1 -99.39(17) . . . . ?
C14 B6 B7 B5 38.33(15) . . . . ?
C14 B6 B7 B8 -61.66(19) . . . . ?
C14 B6 B7 B10 1.4(2) . . . . ?
C22 C21 C18 C19 -109.9(2) . . . . ?
C22 C21 C18 C17 70.3(3) . . . . ?
C22 C21 C34 C29 -3.9(3) . . . . ?
C22 C21 C34 C33 177.8(2) . . . . ?
C22 C23 C24 C25 1.0(4) . . . . ?
C22 C27 C28 C29 -3.1(3) . . . . ?
C22 C27 C26 C25 1.0(4) . . . . ?
C21 C22 C23 C24 176.5(2) . . . . ?
C21 C22 C27 C28 0.0(3) . . . . ?
C21 C22 C27 C26 -177.7(2) . . . . ?
C21 C18 C17 C16 179.28(19) . . . . ?
C21 C34 C33 C32 179.8(2) . . . . ?
C19 C18 C17 C16 -0.5(3) . . . . ?
C18 C21 C34 C29 176.52(19) . . . . ?
C18 C21 C34 C33 -1.9(3) . . . . ?
C16 C15 C20 C19 -0.1(3) . . . . ?
C16 C15 C14 C13 87.0(2) . . . . ?
C16 C15 C14 B4 -131.7(2) . . . . ?
C16 C15 C14 B5 -58.7(3) . . . . ?
C16 C15 C14 B3 157.07(18) . . . . ?
C16 C15 C14 B6 14.9(3) . . . . ?
C6 P1 C13 C14 -173.94(14) . . . . ?
C6 P1 C13 B1 -36.52(17) . . . . ?
C6 P1 C13 B3 113.79(15) . . . . ?
C6 P1 C13 B6 -106.06(14) . . . . ?
C6 P1 C13 B2 37.31(19) . . . . ?
C6 P1 C7 C12 -58.7(2) . . . . ?
C6 P1 C7 C8 115.50(16) . . . . ?
C6 C5 C4 C3 0.0(3) . . . . ?
C6 C1 C2 C3 0.4(3) . . . . ?
C13 P1 C6 C5 95.38(16) . . . . ?
C13 P1 C6 C1 -88.79(19) . . . . ?
C13 P1 C7 C12 54.3(2) . . . . ?
C13 P1 C7 C8 -131.45(16) . . . . ?
C13 C14 B4 B5 -102.48(16) . . . . ?
C13 C14 B4 B3 38.67(16) . . . . ?
C13 C14 B4 B10 -63.4(2) . . . . ?
C13 C14 B4 B9 -0.3(2) . . . . ?
C13 C14 B5 B4 102.58(16) . . . . ?
C13 C14 B5 B6 -38.46(15) . . . . ?
C13 C14 B5 B7 0.7(2) . . . . ?
C13 C14 B5 B10 63.58(19) . . . . ?
C13 C14 B3 B4 -137.43(17) . . . . ?
C13 C14 B3 B2 -35.86(14) . . . . ?
C13 C14 B3 B9 -98.52(17) . . . . ?
C13 C14 B6 B1 36.21(14) . . . . ?
C13 C14 B6 B5 137.66(16) . . . . ?
C13 C14 B6 B7 98.25(16) . . . . ?
C13 B1 B6 C14 -36.56(14) . . . . ?
C13 B1 B6 B5 -97.56(17) . . . . ?
C13 B1 B6 B7 -135.49(18) . . . . ?
C13 B1 B2 B3 34.76(15) . . . . ?
C13 B1 B2 B8 135.25(16) . . . . ?
C13 B1 B2 B9 97.69(17) . . . . ?
C13 B1 B7 B5 1.0(2) . . . . ?
C13 B1 B7 B6 38.81(15) . . . . ?
C13 B1 B7 B8 -98.95(19) . . . . ?
C13 B1 B7 B10 -62.1(2) . . . . ?
C13 B1 B8 B2 -38.46(15) . . . . ?
C13 B1 B8 B7 99.84(17) . . . . ?
C13 B1 B8 B10 62.7(2) . . . . ?
C13 B1 B8 B9 -1.0(2) . . . . ?
C13 B3 B2 B1 -34.45(15) . . . . ?
C13 B3 B2 B8 -97.76(19) . . . . ?
C13 B3 B2 B9 -134.78(19) . . . . ?
C13 B3 B9 B4 -99.22(17) . . . . ?
C13 B3 B9 B2 38.51(15) . . . . ?
C13 B3 B9 B8 1.5(2) . . . . ?
C13 B3 B9 B10 -61.9(2) . . . . ?
C13 B6 B7 B1 -38.06(15) . . . . ?
C13 B6 B7 B5 99.66(17) . . . . ?
C13 B6 B7 B8 -0.3(2) . . . . ?
C13 B6 B7 B10 62.7(2) . . . . ?
C13 B2 B8 B1 38.72(15) . . . . ?
C13 B2 B8 B7 1.8(2) . . . . ?
C13 B2 B8 B10 -61.8(2) . . . . ?
C13 B2 B8 B9 -99.28(17) . . . . ?
C13 B2 B9 B4 -1.3(3) . . . . ?
C13 B2 B9 B3 -39.48(17) . . . . ?
C13 B2 B9 B8 99.17(19) . . . . ?
C13 B2 B9 B10 62.0(2) . . . . ?
C5 C6 C1 C2 0.5(3) . . . . ?
C5 C4 C3 C2 0.9(3) . . . . ?
C29 C34 C33 C32 1.4(3) . . . . ?
C29 C30 C31 C32 0.4(4) . . . . ?
C34 C21 C18 C19 69.7(3) . . . . ?
C34 C21 C18 C17 -110.1(2) . . . . ?
C34 C29 C28 C27 2.6(3) . . . . ?
C34 C29 C30 C31 -0.3(3) . . . . ?
C34 C33 C32 C31 -1.4(4) . . . . ?
C23 C22 C21 C18 6.7(3) . . . . ?
C23 C22 C21 C34 -172.9(2) . . . . ?
C23 C22 C27 C28 176.5(2) . . . . ?
C23 C22 C27 C26 -1.1(3) . . . . ?
C23 C24 C25 C26 -1.1(4) . . . . ?
C1 C6 C5 C4 -0.8(3) . . . . ?
C1 C2 C3 C4 -1.1(4) . . . . ?
C27 C22 C21 C18 -176.97(19) . . . . ?
C27 C22 C21 C34 3.4(3) . . . . ?
C27 C22 C23 C24 0.2(3) . . . . ?
C27 C26 C25 C24 0.1(4) . . . . ?
C33 C32 C31 C30 0.5(4) . . . . ?
C28 C29 C34 C21 0.9(3) . . . . ?
C28 C29 C34 C33 179.3(2) . . . . ?
C28 C29 C30 C31 179.8(2) . . . . ?
C28 C27 C26 C25 -176.6(2) . . . . ?
C7 P1 C6 C5 -149.29(16) . . . . ?
C7 P1 C6 C1 26.5(2) . . . . ?
C7 P1 C13 C14 71.22(16) . . . . ?
C7 P1 C13 B1 -151.36(15) . . . . ?
C7 P1 C13 B3 -1.06(17) . . . . ?
C7 P1 C13 B6 139.10(14) . . . . ?
C7 P1 C13 B2 -77.53(19) . . . . ?
C7 C12 C11 C10 1.2(4) . . . . ?
C7 C8 C9 C10 0.2(4) . . . . ?
C30 C29 C34 C21 -179.0(2) . . . . ?
C30 C29 C34 C33 -0.5(3) . . . . ?
C30 C29 C28 C27 -177.5(2) . . . . ?
C26 C27 C28 C29 174.6(2) . . . . ?
C12 C7 C8 C9 -0.2(3) . . . . ?
C12 C11 C10 C9 -1.2(4) . . . . ?
C8 C7 C12 C11 -0.5(3) . . . . ?
C8 C9 C10 C11 0.5(4) . . . . ?
B4 C14 C13 P1 -153.12(15) . . . . ?
B4 C14 C13 B1 66.8(2) . . . . ?
B4 C14 C13 B3 -39.52(16) . . . . ?
B4 C14 C13 B6 106.00(17) . . . . ?
B4 C14 C13 B2 -0.6(2) . . . . ?
B4 C14 B5 B6 -141.04(16) . . . . ?
B4 C14 B5 B7 -101.91(18) . . . . ?
B4 C14 B5 B10 -39.00(15) . . . . ?
B4 C14 B3 C13 137.43(17) . . . . ?
B4 C14 B3 B2 101.56(18) . . . . ?
B4 C14 B3 B9 38.91(16) . . . . ?
B4 C14 B6 C13 -100.36(16) . . . . ?
B4 C14 B6 B1 -64.15(19) . . . . ?
B4 C14 B6 B5 37.31(16) . . . . ?
B4 C14 B6 B7 -2.1(2) . . . . ?
B4 B5 B6 C14 -34.56(14) . . . . ?
B4 B5 B6 C13 2.2(2) . . . . ?
B4 B5 B6 B1 63.2(2) . . . . ?
B4 B5 B6 B7 100.75(19) . . . . ?
B4 B5 B7 B1 -62.9(2) . . . . ?
B4 B5 B7 B6 -101.07(18) . . . . ?
B4 B5 B7 B8 0.3(2) . . . . ?
B4 B5 B7 B10 37.39(17) . . . . ?
B4 B5 B10 B7 -138.20(18) . . . . ?
B4 B5 B10 B8 -100.7(2) . . . . ?
B4 B5 B10 B9 -37.31(16) . . . . ?
B4 B3 B2 C13 97.13(17) . . . . ?
B4 B3 B2 B1 62.7(2) . . . . ?
B4 B3 B2 B8 -0.6(2) . . . . ?
B4 B3 B2 B9 -37.65(17) . . . . ?
B4 B3 B9 B2 137.7(2) . . . . ?
B4 B3 B9 B8 100.7(2) . . . . ?
B4 B3 B9 B10 37.30(17) . . . . ?
B4 B10 B9 B3 -37.68(16) . . . . ?
B4 B10 B9 B2 -101.48(18) . . . . ?
B4 B10 B9 B8 -138.70(18) . . . . ?
B1 C13 B3 C14 -100.90(17) . . . . ?
B1 C13 B3 B4 -64.38(19) . . . . ?
B1 C13 B3 B2 37.39(17) . . . . ?
B1 C13 B3 B9 -2.2(2) . . . . ?
B1 C13 B6 C14 138.01(16) . . . . ?
B1 C13 B6 B5 101.57(17) . . . . ?
B1 C13 B6 B7 38.68(15) . . . . ?
B1 C13 B2 B3 -141.18(17) . . . . ?
B1 C13 B2 B8 -39.16(16) . . . . ?
B1 C13 B2 B9 -101.8(2) . . . . ?
B1 B6 B7 B5 137.72(19) . . . . ?
B1 B6 B7 B8 37.73(16) . . . . ?
B1 B6 B7 B10 100.8(2) . . . . ?
B1 B2 B8 B7 -36.95(16) . . . . ?
B1 B2 B8 B10 -100.53(19) . . . . ?
B1 B2 B8 B9 -138.00(17) . . . . ?
B1 B2 B9 B4 -63.0(2) . . . . ?
B1 B2 B9 B3 -101.22(18) . . . . ?
B1 B2 B9 B8 37.43(16) . . . . ?
B1 B2 B9 B10 0.3(2) . . . . ?
B1 B7 B8 B2 37.22(16) . . . . ?
B1 B7 B8 B10 138.51(18) . . . . ?
B1 B7 B8 B9 100.55(19) . . . . ?
B1 B7 B10 B4 63.9(2) . . . . ?
B1 B7 B10 B5 101.19(18) . . . . ?
B1 B7 B10 B8 -36.97(16) . . . . ?
B1 B7 B10 B9 0.8(2) . . . . ?
B1 B8 B10 B4 -64.1(2) . . . . ?
B1 B8 B10 B5 -0.7(3) . . . . ?
B1 B8 B10 B7 36.81(18) . . . . ?
B1 B8 B10 B9 -100.8(2) . . . . ?
B1 B8 B9 B4 63.9(2) . . . . ?
B1 B8 B9 B3 -0.3(2) . . . . ?
B1 B8 B9 B2 -37.54(16) . . . . ?
B1 B8 B9 B10 100.74(19) . . . . ?
B5 C14 C13 P1 140.05(15) . . . . ?
B5 C14 C13 B1 0.0(2) . . . . ?
B5 C14 C13 B3 -106.35(18) . . . . ?
B5 C14 C13 B6 39.17(15) . . . . ?
B5 C14 C13 B2 -67.4(2) . . . . ?
B5 C14 B4 B3 141.15(17) . . . . ?
B5 C14 B4 B10 39.07(15) . . . . ?
B5 C14 B4 B9 102.21(19) . . . . ?
B5 C14 B3 C13 100.13(17) . . . . ?
B5 C14 B3 B4 -37.30(17) . . . . ?
B5 C14 B3 B2 64.3(2) . . . . ?
B5 C14 B3 B9 1.6(2) . . . . ?
B5 C14 B6 C13 -137.66(16) . . . . ?
B5 C14 B6 B1 -101.45(17) . . . . ?
B5 C14 B6 B7 -39.41(15) . . . . ?
B5 B4 B3 C14 34.29(15) . . . . ?
B5 B4 B3 C13 -2.6(2) . . . . ?
B5 B4 B3 B2 -63.3(2) . . . . ?
B5 B4 B3 B9 -101.13(19) . . . . ?
B5 B4 B10 B7 37.39(16) . . . . ?
B5 B4 B10 B8 101.04(19) . . . . ?
B5 B4 B10 B9 137.96(17) . . . . ?
B5 B4 B9 B3 100.58(18) . . . . ?
B5 B4 B9 B2 62.5(2) . . . . ?
B5 B4 B9 B8 -0.9(2) . . . . ?
B5 B4 B9 B10 -37.73(16) . . . . ?
B5 B6 B7 B1 -137.72(19) . . . . ?
B5 B6 B7 B8 -99.99(19) . . . . ?
B5 B6 B7 B10 -36.96(16) . . . . ?
B5 B7 B8 B1 -101.39(18) . . . . ?
B5 B7 B8 B2 -64.2(2) . . . . ?
B5 B7 B8 B10 37.12(16) . . . . ?
B5 B7 B8 B9 -0.8(2) . . . . ?
B5 B7 B10 B4 -37.33(16) . . . . ?
B5 B7 B10 B8 -138.16(19) . . . . ?
B5 B7 B10 B9 -100.38(18) . . . . ?
B5 B10 B9 B4 37.43(16) . . . . ?
B5 B10 B9 B3 -0.3(2) . . . . ?
B5 B10 B9 B2 -64.1(2) . . . . ?
B5 B10 B9 B8 -101.27(19) . . . . ?
B3 C14 C13 P1 -113.60(17) . . . . ?
B3 C14 C13 B1 106.30(18) . . . . ?
B3 C14 C13 B6 145.52(17) . . . . ?
B3 C14 C13 B2 38.96(17) . . . . ?
B3 C14 B4 B5 -141.15(17) . . . . ?
B3 C14 B4 B10 -102.08(18) . . . . ?
B3 C14 B4 B9 -38.94(17) . . . . ?
B3 C14 B5 B4 37.23(16) . . . . ?
B3 C14 B5 B6 -103.81(17) . . . . ?
B3 C14 B5 B7 -64.7(2) . . . . ?
B3 C14 B5 B10 -1.8(2) . . . . ?
B3 C14 B6 C13 -32.15(15) . . . . ?
B3 C14 B6 B1 4.1(2) . . . . ?
B3 C14 B6 B5 105.52(17) . . . . ?
B3 C14 B6 B7 66.11(19) . . . . ?
B3 C13 B1 B6 104.31(17) . . . . ?
B3 C13 B1 B2 -37.26(16) . . . . ?
B3 C13 B1 B7 65.3(2) . . . . ?
B3 C13 B1 B8 2.0(2) . . . . ?
B3 C13 B6 C14 32.35(15) . . . . ?
B3 C13 B6 B1 -105.66(17) . . . . ?
B3 C13 B6 B5 -4.1(2) . . . . ?
B3 C13 B6 B7 -66.98(19) . . . . ?
B3 C13 B2 B1 141.18(17) . . . . ?
B3 C13 B2 B8 102.02(18) . . . . ?
B3 C13 B2 B9 39.39(17) . . . . ?
B3 B4 B5 C14 -34.69(15) . . . . ?
B3 B4 B5 B6 0.2(2) . . . . ?
B3 B4 B5 B7 63.4(2) . . . . ?
B3 B4 B5 B10 100.89(18) . . . . ?
B3 B4 B10 B5 -100.89(18) . . . . ?
B3 B4 B10 B7 -63.5(2) . . . . ?
B3 B4 B10 B8 0.2(2) . . . . ?
B3 B4 B10 B9 37.07(16) . . . . ?
B3 B4 B9 B2 -38.03(18) . . . . ?
B3 B4 B9 B8 -101.48(19) . . . . ?
B3 B4 B9 B10 -138.31(19) . . . . ?
B3 B2 B8 B1 101.26(17) . . . . ?
B3 B2 B8 B7 64.3(2) . . . . ?
B3 B2 B8 B10 0.7(2) . . . . ?
B3 B2 B8 B9 -36.74(16) . . . . ?
B3 B2 B9 B4 38.20(18) . . . . ?
B3 B2 B9 B8 138.65(18) . . . . ?
B3 B2 B9 B10 101.49(18) . . . . ?
B6 C14 C13 P1 100.88(16) . . . . ?
B6 C14 C13 B1 -39.22(15) . . . . ?
B6 C14 C13 B3 -145.52(17) . . . . ?
B6 C14 C13 B2 -106.56(18) . . . . ?
B6 C14 B4 B5 -37.13(15) . . . . ?
B6 C14 B4 B3 104.02(17) . . . . ?
B6 C14 B4 B10 1.9(2) . . . . ?
B6 C14 B4 B9 65.1(2) . . . . ?
B6 C14 B5 B4 141.04(16) . . . . ?
B6 C14 B5 B7 39.13(15) . . . . ?
B6 C14 B5 B10 102.04(17) . . . . ?
B6 C14 B3 C13 32.16(15) . . . . ?
B6 C14 B3 B4 -105.27(17) . . . . ?
B6 C14 B3 B2 -3.7(2) . . . . ?
B6 C14 B3 B9 -66.37(19) . . . . ?
B6 C13 B1 B2 -141.57(16) . . . . ?
B6 C13 B1 B7 -39.00(16) . . . . ?
B6 C13 B1 B8 -102.31(18) . . . . ?
B6 C13 B3 C14 -32.30(15) . . . . ?
B6 C13 B3 B4 4.2(2) . . . . ?
B6 C13 B3 B2 105.99(18) . . . . ?
B6 C13 B3 B9 66.40(19) . . . . ?
B6 C13 B2 B1 37.04(16) . . . . ?
B6 C13 B2 B3 -104.14(18) . . . . ?
B6 C13 B2 B8 -2.1(2) . . . . ?
B6 C13 B2 B9 -64.7(2) . . . . ?
B6 B1 B2 C13 -34.18(14) . . . . ?
B6 B1 B2 B3 0.6(2) . . . . ?
B6 B1 B2 B8 101.07(17) . . . . ?
B6 B1 B2 B9 63.5(2) . . . . ?
B6 B1 B7 B5 -37.81(16) . . . . ?
B6 B1 B7 B8 -137.76(19) . . . . ?
B6 B1 B7 B10 -100.88(18) . . . . ?
B6 B1 B8 B2 -100.63(18) . . . . ?
B6 B1 B8 B7 37.66(17) . . . . ?
B6 B1 B8 B10 0.5(3) . . . . ?
B6 B1 B8 B9 -63.1(2) . . . . ?
B6 B5 B7 B1 38.17(16) . . . . ?
B6 B5 B7 B8 101.36(18) . . . . ?
B6 B5 B7 B10 138.46(19) . . . . ?
B6 B5 B10 B4 101.21(18) . . . . ?
B6 B5 B10 B7 -36.99(17) . . . . ?
B6 B5 B10 B8 0.6(3) . . . . ?
B6 B5 B10 B9 63.9(2) . . . . ?
B6 B7 B8 B1 -38.12(16) . . . . ?
B6 B7 B8 B2 -0.9(2) . . . . ?
B6 B7 B8 B10 100.39(18) . . . . ?
B6 B7 B8 B9 62.4(2) . . . . ?
B6 B7 B10 B4 -0.3(2) . . . . ?
B6 B7 B10 B5 37.07(16) . . . . ?
B6 B7 B10 B8 -101.09(19) . . . . ?
B6 B7 B10 B9 -63.3(2) . . . . ?
B2 C13 B1 B6 141.57(16) . . . . ?
B2 C13 B1 B7 102.57(18) . . . . ?
B2 C13 B1 B8 39.26(16) . . . . ?
B2 C13 B3 C14 -138.29(17) . . . . ?
B2 C13 B3 B4 -101.77(18) . . . . ?
B2 C13 B3 B9 -39.59(16) . . . . ?
B2 C13 B6 C14 100.89(17) . . . . ?
B2 C13 B6 B1 -37.12(16) . . . . ?
B2 C13 B6 B5 64.45(19) . . . . ?
B2 C13 B6 B7 1.6(2) . . . . ?
B2 B1 B6 C14 -2.7(2) . . . . ?
B2 B1 B6 C13 33.81(15) . . . . ?
B2 B1 B6 B5 -63.8(2) . . . . ?
B2 B1 B6 B7 -101.68(18) . . . . ?
B2 B1 B7 B5 62.4(2) . . . . ?
B2 B1 B7 B6 100.23(18) . . . . ?
B2 B1 B7 B8 -37.52(16) . . . . ?
B2 B1 B7 B10 -0.6(2) . . . . ?
B2 B1 B8 B7 138.30(17) . . . . ?
B2 B1 B8 B10 101.2(2) . . . . ?
B2 B1 B8 B9 37.50(16) . . . . ?
B2 B3 B9 B4 -137.7(2) . . . . ?
B2 B3 B9 B8 -37.05(17) . . . . ?
B2 B3 B9 B10 -100.4(2) . . . . ?
B2 B8 B10 B4 -0.5(2) . . . . ?
B2 B8 B10 B5 62.8(2) . . . . ?
B2 B8 B10 B7 100.32(19) . . . . ?
B2 B8 B10 B9 -37.33(17) . . . . ?
B2 B8 B9 B4 101.44(18) . . . . ?
B2 B8 B9 B3 37.21(16) . . . . ?
B2 B8 B9 B10 138.28(17) . . . . ?
B7 B1 B6 C14 98.93(17) . . . . ?
B7 B1 B6 C13 135.49(18) . . . . ?
B7 B1 B6 B5 37.93(17) . . . . ?
B7 B1 B2 C13 -97.45(16) . . . . ?
B7 B1 B2 B3 -62.7(2) . . . . ?
B7 B1 B2 B8 37.80(15) . . . . ?
B7 B1 B2 B9 0.2(2) . . . . ?
B7 B1 B8 B2 -138.30(17) . . . . ?
B7 B1 B8 B10 -37.14(18) . . . . ?
B7 B1 B8 B9 -100.80(19) . . . . ?
B7 B5 B6 C14 -135.30(17) . . . . ?
B7 B5 B6 C13 -98.50(17) . . . . ?
B7 B5 B6 B1 -37.51(17) . . . . ?
B7 B5 B10 B4 138.20(18) . . . . ?
B7 B5 B10 B8 37.55(18) . . . . ?
B7 B5 B10 B9 100.89(19) . . . . ?
B7 B8 B10 B4 -100.87(19) . . . . ?
B7 B8 B10 B5 -37.48(18) . . . . ?
B7 B8 B10 B9 -137.65(18) . . . . ?
B7 B8 B9 B4 1.1(2) . . . . ?
B7 B8 B9 B3 -63.1(2) . . . . ?
B7 B8 B9 B2 -100.35(18) . . . . ?
B7 B8 B9 B10 37.92(16) . . . . ?
B7 B10 B9 B4 100.81(18) . . . . ?
B7 B10 B9 B3 63.1(2) . . . . ?
B7 B10 B9 B2 -0.7(2) . . . . ?
B7 B10 B9 B8 -37.89(16) . . . . ?
B8 B1 B6 C14 60.8(2) . . . . ?
B8 B1 B6 C13 97.38(19) . . . . ?
B8 B1 B6 B5 -0.2(2) . . . . ?
B8 B1 B6 B7 -38.11(18) . . . . ?
B8 B1 B2 C13 -135.25(16) . . . . ?
B8 B1 B2 B3 -100.48(18) . . . . ?
B8 B1 B2 B9 -37.56(16) . . . . ?
B8 B1 B7 B5 100.0(2) . . . . ?
B8 B1 B7 B6 137.76(19) . . . . ?
B8 B1 B7 B10 36.88(16) . . . . ?
B8 B2 B9 B4 -100.5(2) . . . . ?
B8 B2 B9 B3 -138.65(18) . . . . ?
B8 B2 B9 B10 -37.16(16) . . . . ?
B8 B7 B10 B4 100.8(2) . . . . ?
B8 B7 B10 B5 138.16(19) . . . . ?
B8 B7 B10 B9 37.78(16) . . . . ?
B8 B10 B9 B4 138.70(18) . . . . ?
B8 B10 B9 B3 101.02(19) . . . . ?
B8 B10 B9 B2 37.22(16) . . . . ?
B10 B4 B5 C14 -135.58(16) . . . . ?
B10 B4 B5 B6 -100.66(17) . . . . ?
B10 B4 B5 B7 -37.53(16) . . . . ?
B10 B4 B3 C14 97.89(19) . . . . ?
B10 B4 B3 C13 61.0(2) . . . . ?
B10 B4 B3 B2 0.3(2) . . . . ?
B10 B4 B3 B9 -37.52(18) . . . . ?
B10 B4 B9 B3 138.31(19) . . . . ?
B10 B4 B9 B2 100.3(2) . . . . ?
B10 B4 B9 B8 36.83(17) . . . . ?
B10 B5 B6 C14 -98.02(18) . . . . ?
B10 B5 B6 C13 -61.2(2) . . . . ?
B10 B5 B6 B1 -0.2(2) . . . . ?
B10 B5 B6 B7 37.28(18) . . . . ?
B10 B5 B7 B1 -100.3(2) . . . . ?
B10 B5 B7 B6 -138.46(19) . . . . ?
B10 B5 B7 B8 -37.10(16) . . . . ?
B10 B7 B8 B1 -138.51(18) . . . . ?
B10 B7 B8 B2 -101.29(19) . . . . ?
B10 B7 B8 B9 -37.96(17) . . . . ?
B10 B8 B9 B4 -36.84(16) . . . . ?
B10 B8 B9 B3 -101.06(18) . . . . ?
B10 B8 B9 B2 -138.28(17) . . . . ?
B9 B4 B5 C14 -97.67(17) . . . . ?
B9 B4 B5 B6 -62.8(2) . . . . ?
B9 B4 B5 B7 0.4(2) . . . . ?
B9 B4 B5 B10 37.91(16) . . . . ?
B9 B4 B3 C14 135.42(19) . . . . ?
B9 B4 B3 C13 98.53(18) . . . . ?
B9 B4 B3 B2 37.82(17) . . . . ?
B9 B4 B10 B5 -137.96(17) . . . . ?
B9 B4 B10 B7 -100.57(19) . . . . ?
B9 B4 B10 B8 -36.92(17) . . . . ?
B9 B3 B2 C13 134.78(19) . . . . ?
B9 B3 B2 B1 100.33(19) . . . . ?
B9 B3 B2 B8 37.02(17) . . . . ?
B9 B2 B8 B1 138.00(17) . . . . ?
B9 B2 B8 B7 101.05(18) . . . . ?
B9 B2 B8 B10 37.47(17) . . . . ?
B9 B8 B10 B4 36.79(17) . . . . ?
B9 B8 B10 B5 100.2(2) . . . . ?
B9 B8 B10 B7 137.65(18) . . . . ?

loop_
_smtbx_masks_void_nr
_smtbx_masks_void_average_x
_smtbx_masks_void_average_y
_smtbx_masks_void_average_z
_smtbx_masks_void_volume
_smtbx_masks_void_count_electrons
_smtbx_masks_void_content
1 0.500 0.000 1.000 186.5 58.4 '1 CHCl3'
